data_2220470
loop_
_publ_author_name
'Erben, Milan'
'Du\<sek, Michal'
'Picka, Michal'
'Vinkl\'arek, Jarom\'ir'

_publ_section_title
;
 Dibromido[bis(\h^5^-cyclopentadienyl)dimethylsilane]zirconium(IV)
;
_journal_coeditor_code CV2494
_journal_issue 1
_journal_name_full 'Acta Crystallographica Section E'
_journal_page_first m92
_journal_paper_doi 10.1107/S1600536808040713
_journal_volume 65
_journal_year 2009
_chemical_formula_iupac '[Zr Br2 (C12 H14 Si)]'
_chemical_formula_moiety 'C12 H14 Br2 Si Zr'
_chemical_formula_sum 'C12 H14 Br2 Si Zr'
_chemical_formula_weight 437.36
_chemical_name_systematic
;
Dibromido[bis(\h^5^-cyclopentadienyl)dimethylsilane]zirconium(IV)
;
_space_group_IT_number 15
_symmetry_cell_setting monoclinic
_symmetry_space_group_name_Hall '-C 2yc'
_symmetry_space_group_name_H-M 'C 1 2/c 1'
_atom_sites_solution_hydrogens geom
_atom_sites_solution_primary direct
_atom_sites_solution_secondary difmap
_audit_creation_method SHELXL-97
_cell_angle_alpha 90.00
_cell_angle_beta 112.2540(12)
_cell_angle_gamma 90.00
_cell_formula_units_Z 4
_cell_length_a 13.6160(4)
_cell_length_b 10.0990(2)
_cell_length_c 10.9770(3)
_cell_measurement_reflns_used 6471
_cell_measurement_temperature 120(2)
_cell_measurement_theta_max 27.5
_cell_measurement_theta_min 1
_cell_volume 1396.99(6)
_computing_cell_refinement 'COLLECT (Hooft, 1998) and DENZO (Otwinowski & Minor, 1997)'
_computing_data_collection 'COLLECT (Hooft, 1998) and DENZO (Otwinowski & Minor, 1997)'
_computing_data_reduction 'COLLECT (Hooft, 1998) and DENZO (Otwinowski & Minor, 1997)'
_computing_molecular_graphics 'PLATON (Spek, 2003)'
_computing_publication_material 'enCIFer (Allen <i>et al.</i>,  2004)'
_computing_structure_refinement 'SHELXL97 (Sheldrick, 2008)'
_computing_structure_solution 'SIR92 (Altomare <i>et al.</i>,  1994)'
_diffrn_ambient_temperature 120(2)
_diffrn_detector_area_resol_mean 9.091
_diffrn_measured_fraction_theta_full 0.999
_diffrn_measured_fraction_theta_max 0.999
_diffrn_measurement_device_type 'Nonius KappaCCD area-detector'
_diffrn_measurement_method '\f and \w scans to fill the Ewald sphere'
_diffrn_radiation_monochromator graphite
_diffrn_radiation_type MoK\a
_diffrn_radiation_wavelength 0.71073
_diffrn_reflns_av_R_equivalents 0.0474
_diffrn_reflns_av_sigmaI/netI 0.0230
_diffrn_reflns_limit_h_max 17
_diffrn_reflns_limit_h_min -17
_diffrn_reflns_limit_k_max 13
_diffrn_reflns_limit_k_min -13
_diffrn_reflns_limit_l_max 14
_diffrn_reflns_limit_l_min -14
_diffrn_reflns_number 9698
_diffrn_reflns_theta_full 27.47
_diffrn_reflns_theta_max 27.47
_diffrn_reflns_theta_min 2.58
_diffrn_standards_number 0
_exptl_absorpt_coefficient_mu 6.565
_exptl_absorpt_correction_T_max 0.271
_exptl_absorpt_correction_T_min 0.137
_exptl_absorpt_correction_type gaussian
_exptl_absorpt_process_details
;
(Coppens et al., 1970)
;
_exptl_crystal_colour yellow
_exptl_crystal_density_diffrn 2.079
_exptl_crystal_density_method 'not measured'
_exptl_crystal_description prism
_exptl_crystal_F_000 840
_exptl_crystal_size_max 0.4
_exptl_crystal_size_mid 0.3
_exptl_crystal_size_min 0.22
_refine_diff_density_max 0.685
_refine_diff_density_min -1.069
_refine_ls_extinction_coef 0.0044(3)
_refine_ls_extinction_expression Fc^*^=kFc[1+0.001xFc^2^\l^3^/sin(2\q)]^-1/4^
_refine_ls_extinction_method 'SHELXL97 (Sheldrick, 1997)'
_refine_ls_goodness_of_fit_ref 1.137
_refine_ls_hydrogen_treatment constr
_refine_ls_matrix_type full
_refine_ls_number_parameters 76
_refine_ls_number_reflns 1602
_refine_ls_number_restraints 0
_refine_ls_restrained_S_all 1.137
_refine_ls_R_factor_all 0.0250
_refine_ls_R_factor_gt 0.0243
_refine_ls_shift/su_max 0.000
_refine_ls_shift/su_mean 0.000
_refine_ls_structure_factor_coef Fsqd
_refine_ls_weighting_details 'calc w=1/[\s^2^(Fo^2^)+(0.0323P)^2^+3.2435P] where P=(Fo^2^+2Fc^2^)/3'
_refine_ls_weighting_scheme calc
_refine_ls_wR_factor_gt 0.0627
_refine_ls_wR_factor_ref 0.0631
_reflns_number_gt 1560
_reflns_number_total 1602
_reflns_threshold_expression I>2\s(I)
_cod_data_source_file cv2494.cif
_cod_data_source_block I
_cod_original_sg_symbol_H-M 'C 2/c'
_cod_database_code 2220470
_cod_database_fobs_code 2220470

loop_
_symmetry_equiv_pos_as_xyz
'x, y, z'
'-x, y, -z+1/2'
'x+1/2, y+1/2, z'
'-x+1/2, y+1/2, -z+1/2'
'-x, -y, -z'
'x, -y, z-1/2'
'-x+1/2, -y+1/2, -z'
'x+1/2, -y+1/2, z-1/2'

loop_
_atom_site_type_symbol
_atom_site_label
_atom_site_fract_x
_atom_site_fract_y
_atom_site_fract_z
_atom_site_U_iso_or_equiv
_atom_site_adp_type
_atom_site_calc_flag
_atom_site_refinement_flags
_atom_site_occupancy
_atom_site_disorder_assembly
_atom_site_disorder_group
Zr Zr1 0.0000 0.31648(3) 0.2500 0.01164(12) Uani d S 1 . .
Br Br1 0.155827(19) 0.48477(3) 0.33572(2) 0.02090(12) Uani d . 1 . .
Si Si1 0.0000 -0.01625(9) 0.2500 0.0160(2) Uani d S 1 . .
C C1 0.0077(2) 0.1116(2) 0.1295(2) 0.0170(5) Uani d . 1 . .
C C2 -0.0792(2) 0.1870(3) 0.0443(3) 0.0206(5) Uani d . 1 . .
H H2 -0.1504 0.1647 0.0193 0.025 Uiso calc R 1 . .
C C3 -0.0400(3) 0.3017(3) 0.0033(3) 0.0250(6) Uani d . 1 . .
H H3 -0.0807 0.3658 -0.0547 0.030 Uiso calc R 1 . .
C C4 0.0707(3) 0.3014(3) 0.0658(3) 0.0247(6) Uani d . 1 . .
H H4 0.1166 0.3654 0.0567 0.030 Uiso calc R 1 . .
C C5 0.1003(2) 0.1861(3) 0.1454(3) 0.0207(5) Uani d . 1 . .
H H5 0.1693 0.1630 0.1993 0.025 Uiso calc R 1 . .
C C6 0.1245(2) -0.1135(3) 0.3168(3) 0.0247(6) Uani d . 1 . .
H H6A 0.1191 -0.1775 0.3787 0.037 Uiso calc R 1 . .
H H6B 0.1830 -0.0551 0.3603 0.037 Uiso calc R 1 . .
H H6C 0.1359 -0.1583 0.2462 0.037 Uiso calc R 1 . .

loop_
_atom_site_aniso_label
_atom_site_aniso_U_11
_atom_site_aniso_U_22
_atom_site_aniso_U_33
_atom_site_aniso_U_12
_atom_site_aniso_U_13
_atom_site_aniso_U_23
Zr1 0.01466(17) 0.01152(18) 0.01051(17) 0.000 0.00678(12) 0.000
Br1 0.01687(16) 0.02362(18) 0.02273(17) -0.00544(9) 0.00811(11) -0.00413(9)
Si1 0.0237(5) 0.0120(4) 0.0156(5) 0.000 0.0112(4) 0.000
C1 0.0261(12) 0.0145(11) 0.0147(11) 0.0005(10) 0.0125(9) -0.0021(9)
C2 0.0282(13) 0.0187(13) 0.0134(11) -0.0003(10) 0.0062(10) -0.0028(9)
C3 0.0467(17) 0.0181(13) 0.0122(11) 0.0029(12) 0.0134(11) 0.0003(10)
C4 0.0435(16) 0.0189(13) 0.0224(13) -0.0035(12) 0.0245(12) -0.0017(10)
C5 0.0272(13) 0.0193(13) 0.0227(13) 0.0015(10) 0.0176(11) -0.0012(10)
C6 0.0321(14) 0.0228(14) 0.0220(13) 0.0080(12) 0.0135(11) 0.0048(11)

loop_
_atom_type_symbol
_atom_type_description
_atom_type_scat_dispersion_real
_atom_type_scat_dispersion_imag
_atom_type_scat_source
C C 0.0033 0.0016 'International Tables Vol C Tables 4.2.6.8 and 6.1.1.4'
H H 0.0000 0.0000 'International Tables Vol C Tables 4.2.6.8 and 6.1.1.4'
Si Si 0.0817 0.0704 'International Tables Vol C Tables 4.2.6.8 and 6.1.1.4'
Br Br -0.2901 2.4595 'International Tables Vol C Tables 4.2.6.8 and 6.1.1.4'
Zr Zr -2.9673 0.5597 'International Tables Vol C Tables 4.2.6.8 and 6.1.1.4'

loop_
_geom_angle_atom_site_label_1
_geom_angle_atom_site_label_2
_geom_angle_atom_site_label_3
_geom_angle_site_symmetry_1
_geom_angle_site_symmetry_3
_geom_angle
_geom_angle_publ_flag
C5 Zr1 C5 2 . 115.60(12) ?
C5 Zr1 C2 2 2 54.64(9) ?
C5 Zr1 C2 . 2 90.90(9) ?
C5 Zr1 C2 2 . 90.90(9) ?
C5 Zr1 C2 . . 54.64(9) ?
C2 Zr1 C2 2 . 116.22(12) ?
C5 Zr1 C1 2 . 86.89(8) ?
C5 Zr1 C1 . . 33.37(8) ?
C2 Zr1 C1 2 . 87.36(9) ?
C2 Zr1 C1 . . 33.31(9) ?
C5 Zr1 C1 2 2 33.37(8) ?
C5 Zr1 C1 . 2 86.89(8) ?
C2 Zr1 C1 2 2 33.31(9) ?
C2 Zr1 C1 . 2 87.36(9) ?
C1 Zr1 C1 . 2 66.87(11) ?
C5 Zr1 C4 2 2 32.79(9) ?
C5 Zr1 C4 . 2 141.00(9) ?
C2 Zr1 C4 2 2 53.88(9) ?
C2 Zr1 C4 . 2 121.77(9) ?
C1 Zr1 C4 . 2 118.55(9) ?
C1 Zr1 C4 2 2 54.73(8) ?
C5 Zr1 C4 2 . 141.00(9) ?
C5 Zr1 C4 . . 32.80(9) ?
C2 Zr1 C4 2 . 121.77(9) ?
C2 Zr1 C4 . . 53.88(9) ?
C1 Zr1 C4 . . 54.73(8) ?
C1 Zr1 C4 2 . 118.55(9) ?
C4 Zr1 C4 2 . 173.17(13) ?
C5 Zr1 C3 2 . 121.83(10) ?
C5 Zr1 C3 . . 53.87(9) ?
C2 Zr1 C3 2 . 141.26(9) ?
C2 Zr1 C3 . . 32.69(9) ?
C1 Zr1 C3 . . 54.63(8) ?
C1 Zr1 C3 2 . 118.78(9) ?
C4 Zr1 C3 2 . 147.45(10) ?
C4 Zr1 C3 . . 31.81(10) ?
C5 Zr1 C3 2 2 53.87(9) ?
C5 Zr1 C3 . 2 121.83(10) ?
C2 Zr1 C3 2 2 32.69(9) ?
C2 Zr1 C3 . 2 141.25(9) ?
C1 Zr1 C3 . 2 118.78(9) ?
C1 Zr1 C3 2 2 54.63(8) ?
C4 Zr1 C3 2 2 31.81(10) ?
C4 Zr1 C3 . 2 147.45(10) ?
C3 Zr1 C3 . 2 173.31(13) ?
C5 Zr1 Br1 2 2 89.86(6) ?
C5 Zr1 Br1 . 2 134.35(7) ?
C2 Zr1 Br1 2 2 133.57(7) ?
C2 Zr1 Br1 . 2 90.07(6) ?
C1 Zr1 Br1 . 2 123.08(6) ?
C1 Zr1 Br1 2 2 123.01(6) ?
C4 Zr1 Br1 2 2 79.92(7) ?
C4 Zr1 Br1 . 2 104.65(7) ?
C3 Zr1 Br1 . 2 80.64(7) ?
C3 Zr1 Br1 2 2 103.82(7) ?
C5 Zr1 Br1 2 . 134.35(7) ?
C5 Zr1 Br1 . . 89.86(6) ?
C2 Zr1 Br1 2 . 90.07(6) ?
C2 Zr1 Br1 . . 133.57(7) ?
C1 Zr1 Br1 . . 123.01(6) ?
C1 Zr1 Br1 2 . 123.08(6) ?
C4 Zr1 Br1 2 . 104.65(7) ?
C4 Zr1 Br1 . . 79.92(7) ?
C3 Zr1 Br1 . . 103.82(7) ?
C3 Zr1 Br1 2 . 80.64(7) ?
Br1 Zr1 Br1 2 . 98.387(17) ?
C6 Si1 C6 2 . 116.0(2) ?
C6 Si1 C1 2 2 110.88(12) ?
C6 Si1 C1 . 2 111.83(12) ?
C6 Si1 C1 2 . 111.83(12) ?
C6 Si1 C1 . . 110.87(12) ?
C1 Si1 C1 2 . 93.26(15) ?
C2 C1 C5 . . 106.1(2) ?
C2 C1 Si1 . . 125.24(19) ?
C5 C1 Si1 . . 124.1(2) ?
C2 C1 Zr1 . . 73.19(14) ?
C5 C1 Zr1 . . 72.99(14) ?
Si1 C1 Zr1 . . 99.94(10) ?
C3 C2 C1 . . 109.1(2) ?
C3 C2 Zr1 . . 76.77(15) ?
C1 C2 Zr1 . . 73.51(14) ?
C3 C2 H2 . . 125.5 ?
C1 C2 H2 . . 125.5 ?
Zr1 C2 H2 . . 116.2 ?
C4 C3 C2 . . 107.9(2) ?
C4 C3 Zr1 . . 73.94(15) ?
C2 C3 Zr1 . . 70.54(15) ?
C4 C3 H3 . . 126.0 ?
C2 C3 H3 . . 126.0 ?
Zr1 C3 H3 . . 121.2 ?
C3 C4 C5 . . 107.8(2) ?
C3 C4 Zr1 . . 74.25(15) ?
C5 C4 Zr1 . . 70.48(14) ?
C3 C4 H4 . . 126.1 ?
C5 C4 H4 . . 126.1 ?
Zr1 C4 H4 . . 120.9 ?
C4 C5 C1 . . 109.0(2) ?
C4 C5 Zr1 . . 76.72(15) ?
C1 C5 Zr1 . . 73.64(14) ?
C4 C5 H5 . . 125.5 ?
C1 C5 H5 . . 125.5 ?
Zr1 C5 H5 . . 116.1 ?
Si1 C6 H6A . . 109.5 ?
Si1 C6 H6B . . 109.5 ?
H6A C6 H6B . . 109.5 ?
Si1 C6 H6C . . 109.5 ?
H6A C6 H6C . . 109.5 ?
H6B C6 H6C . . 109.5 ?

loop_
_geom_bond_atom_site_label_1
_geom_bond_atom_site_label_2
_geom_bond_site_symmetry_2
_geom_bond_distance
_geom_bond_publ_flag
Zr1 C5 2 2.471(3) ?
Zr1 C5 . 2.471(3) ?
Zr1 C2 2 2.476(3) ?
Zr1 C2 . 2.476(3) ?
Zr1 C1 . 2.480(2) ?
Zr1 C1 2 2.480(2) ?
Zr1 C4 2 2.552(3) ?
Zr1 C4 . 2.552(3) ?
Zr1 C3 . 2.556(3) ?
Zr1 C3 2 2.556(3) ?
Zr1 Br1 2 2.6007(3) ?
Zr1 Br1 . 2.6007(3) ?
Si1 C6 2 1.853(3) ?
Si1 C6 . 1.853(3) ?
Si1 C1 2 1.880(3) ?
Si1 C1 . 1.880(3) ?
C1 C2 . 1.420(4) ?
C1 C5 . 1.422(4) ?
C2 C3 . 1.418(4) ?
C2 H2 . 0.9300 ?
C3 C4 . 1.400(4) ?
C3 H3 . 0.9300 ?
C4 C5 . 1.420(4) ?
C4 H4 . 0.9300 ?
C5 H5 . 0.9300 ?
C6 H6A . 0.9600 ?
C6 H6B . 0.9600 ?
C6 H6C . 0.9600 ?
